data_7057002
loop_
_publ_author_name
'Du, Liyong'
'Yu, Shaoshan'
'Liu, Xinfang'
'Ding, Yuqiang'

_publ_section_title
;
 An aminopyridinato Mn(ii) compound as a novel CVD precursor for
 manganese-containing films
;
_journal_issue 6
_journal_name_full 'New Journal of Chemistry'
_journal_page_first 4553
_journal_paper_doi 10.1039/C8NJ00062J
_journal_volume 42
_journal_year 2018
_chemical_formula_moiety 'C16 H26 Mn N4 Si2'
_chemical_formula_sum 'C16 H26 Mn N4 Si2'
_chemical_formula_weight 385.53
_space_group_crystal_system monoclinic
_space_group_IT_number 15
_space_group_name_Hall '-C 2yc'
_space_group_name_H-M_alt 'C 1 2/c 1'
_symmetry_space_group_name_Hall '-C 2yc'
_symmetry_space_group_name_H-M 'C 1 2/c 1'
_atom_sites_solution_hydrogens geom
_atom_sites_solution_primary iterative
_audit_block_doi 10.5517/ccdc.csd.cc1q91pr
_audit_creation_date 2017-11-22
_audit_creation_method
;
Olex2 1.2
(compiled 2017.08.10 svn.r3458 for OlexSys, GUI svn.r5381)
;
_audit_update_record
;
2017-11-26 deposited with the CCDC.
2018-02-08 downloaded from the CCDC.
;
_cell_angle_alpha 90
_cell_angle_beta 131.572(2)
_cell_angle_gamma 90
_cell_formula_units_Z 8
_cell_length_a 28.787(2)
_cell_length_b 8.9631(7)
_cell_length_c 21.4722(15)
_cell_measurement_reflns_used 4879
_cell_measurement_temperature 150(2)
_cell_measurement_theta_max 23.785
_cell_measurement_theta_min 2.462
_cell_volume 4144.8(5)
_computing_cell_refinement 'SAINT v8.37A (Bruker, 2015)'
_computing_data_reduction 'SAINT v8.37A (Bruker, 2015)'
_computing_molecular_graphics 'Olex2 (Dolomanov et al., 2009)'
_computing_publication_material 'Olex2 (Dolomanov et al., 2009)'
_computing_structure_refinement 'XL (Sheldrick, 2008)'
_computing_structure_solution
;
Superflip (Palatinus & Chapuis, 2007;Palatinus & van der Lee, 2008;
Palatinus et al., 2012)
;
_diffrn_ambient_temperature 150.0
_diffrn_measured_fraction_theta_full 0.992
_diffrn_measured_fraction_theta_max 0.992
_diffrn_measurement_device_type 'CCD area detector'
_diffrn_measurement_method 'phi and omega scans'
_diffrn_radiation_monochromator graphite
_diffrn_radiation_type MoK\a
_diffrn_radiation_wavelength 0.71073
_diffrn_reflns_av_R_equivalents 0.0684
_diffrn_reflns_av_unetI/netI 0.0508
_diffrn_reflns_Laue_measured_fraction_full 0.992
_diffrn_reflns_Laue_measured_fraction_max 0.992
_diffrn_reflns_limit_h_max 34
_diffrn_reflns_limit_h_min -28
_diffrn_reflns_limit_k_max 10
_diffrn_reflns_limit_k_min -10
_diffrn_reflns_limit_l_max 23
_diffrn_reflns_limit_l_min -25
_diffrn_reflns_number 20657
_diffrn_reflns_point_group_measured_fraction_full 0.992
_diffrn_reflns_point_group_measured_fraction_max 0.992
_diffrn_reflns_theta_full 25.009
_diffrn_reflns_theta_max 25.009
_diffrn_reflns_theta_min 2.461
_exptl_absorpt_coefficient_mu 0.756
_exptl_absorpt_correction_T_max 0.7452
_exptl_absorpt_correction_T_min 0.6801
_exptl_absorpt_correction_type multi-scan
_exptl_absorpt_process_details
;
SADABS-2016/2 (Bruker,2016/2) was used for absorption correction.
wR2(int) was 0.0685 before and 0.0609 after correction.
The Ratio of minimum to maximum transmission is 0.9126.
The \l/2 correction factor is Not present.
;
_exptl_crystal_colour orange
_exptl_crystal_density_diffrn 1.236
_exptl_crystal_description block
_exptl_crystal_F_000 1624
_exptl_crystal_size_max 0.32
_exptl_crystal_size_mid 0.25
_exptl_crystal_size_min 0.12
_refine_diff_density_max 0.949
_refine_diff_density_min -0.924
_refine_diff_density_rms 0.138
_refine_ls_extinction_method none
_refine_ls_goodness_of_fit_ref 1.044
_refine_ls_hydrogen_treatment constr
_refine_ls_matrix_type full
_refine_ls_number_parameters 219
_refine_ls_number_reflns 3622
_refine_ls_number_restraints 18
_refine_ls_restrained_S_all 1.043
_refine_ls_R_factor_all 0.1242
_refine_ls_R_factor_gt 0.0840
_refine_ls_shift/su_max 0.000
_refine_ls_shift/su_mean 0.000
_refine_ls_structure_factor_coef Fsqd
_refine_ls_weighting_details 'w=1/[\s^2^(Fo^2^)+(0.1730P)^2^+26.9280P] where P=(Fo^2^+2Fc^2^)/3'
_refine_ls_weighting_scheme calc
_refine_ls_wR_factor_gt 0.2449
_refine_ls_wR_factor_ref 0.2868
_reflns_Friedel_coverage 0.000
_reflns_number_gt 2453
_reflns_number_total 3622
_reflns_threshold_expression 'I > 2\s(I)'
_cod_data_source_file c8nj00062j1.cif
_cod_data_source_block 111
_cod_depositor_comments 'Adding full bibliography for 7057002.cif.'
_cod_database_code 7057002
_shelx_shelxl_version_number 2016/6
_shelx_space_group_comment
;
The symmetry employed for this shelxl refinement is uniquely defined
by the following loop, which should always be used as a source of
symmetry information in preference to the above space-group names.
They are only intended as comments.
;
_shelx_estimated_absorpt_t_max 0.915
_shelx_estimated_absorpt_t_min 0.794
_olex2_refinement_description
;
1. Fixed Uiso
 At 1.2 times of:
  All C(H) groups
 At 1.5 times of:
  All C(H,H,H) groups
2. Uiso/Uaniso restraints and constraints
Uanis(C1A) \\sim Ueq, Uanis(C2) \\sim Ueq: with sigma of 0.01 and sigma for
terminal atoms of 0.02
Uanis(C1B) \\sim Ueq, Uanis(C1A) \\sim Ueq: with sigma of 0.01 and sigma for
terminal atoms of 0.02
Uanis(C1A) = Uanis(C1B)
3. Others
 Sof(C1A)=Sof(H1AA)=Sof(H1AB)=Sof(H1AC)=1-FVAR(1)
 Sof(C1B)=Sof(H1BA)=Sof(H1BB)=Sof(H1BC)=FVAR(1)
4.a Aromatic/amide H refined with riding coordinates:
 C5(H5), C12(H12), C8(H8), C9(H9), C10(H10), C6(H6), C7(H7), C11(H11)
4.b Idealised Me refined as rotating group:
 C16(H16A,H16B,H16C), C14(H14A,H14B,H14C), C1A(H1AA,H1AB,H1AC), C3(H3A,H3B,
 H3C), C15(H15A,H15B,H15C), C2(H2A,H2B,H2C), C1B(H1BA,H1BB,H1BC)
;
_olex2_submission_special_instructions 'No special instructions were received'

loop_
_space_group_symop_operation_xyz
'x, y, z'
'-x, y, -z+1/2'
'x+1/2, y+1/2, z'
'-x+1/2, y+1/2, -z+1/2'
'-x, -y, -z'
'x, -y, z-1/2'
'-x+1/2, -y+1/2, -z'
'x+1/2, -y+1/2, z-1/2'

loop_
_atom_site_label
_atom_site_type_symbol
_atom_site_fract_x
_atom_site_fract_y
_atom_site_fract_z
_atom_site_U_iso_or_equiv
_atom_site_adp_type
_atom_site_occupancy
_atom_site_site_symmetry_order
_atom_site_calc_flag
_atom_site_refinement_flags_posn
_atom_site_refinement_flags_adp
_atom_site_refinement_flags_occupancy
_atom_site_disorder_assembly
_atom_site_disorder_group
Mn1 Mn 0.43452(5) 0.33599(12) 0.22378(6) 0.0424(4) Uani 1 1 d . . . . .
Si1 Si 0.48086(8) 0.1647(2) 0.09919(13) 0.0442(6) Uani 1 1 d . . . . .
Si2 Si 0.32516(9) 0.5222(2) 0.23485(11) 0.0431(6) Uani 1 1 d . . . . .
N1 N 0.4808(2) 0.3060(6) 0.1546(3) 0.0285(12) Uani 1 1 d . . . . .
N4 N 0.3533(2) 0.3877(6) 0.2108(3) 0.0357(13) Uani 1 1 d . . . . .
N2 N 0.4295(2) 0.5056(5) 0.1516(3) 0.0273(11) Uani 1 1 d . . . . .
N3 N 0.3586(2) 0.1842(6) 0.1524(3) 0.0336(12) Uani 1 1 d . . . . .
C4 C 0.4504(3) 0.4380(7) 0.1184(3) 0.0274(13) Uani 1 1 d . . . . .
C13 C 0.3228(3) 0.2700(7) 0.1598(4) 0.0321(14) Uani 1 1 d . . . . .
C5 C 0.4373(3) 0.5088(9) 0.0485(4) 0.0421(17) Uani 1 1 d . . . . .
H5 H 0.451139 0.464427 0.023172 0.051 Uiso 1 1 calc R . . . .
C12 C 0.2604(3) 0.2269(9) 0.1148(4) 0.0414(17) Uani 1 1 d . . . . .
H12 H 0.234974 0.284512 0.119221 0.050 Uiso 1 1 calc R . . . .
C8 C 0.3980(3) 0.6352(7) 0.1208(4) 0.0398(16) Uani 1 1 d . . . . .
H8 H 0.384450 0.679641 0.146495 0.048 Uiso 1 1 calc R . . . .
C16 C 0.2920(4) 0.4431(12) 0.2791(6) 0.071(3) Uani 1 1 d . . . . .
H16A H 0.253218 0.390584 0.235189 0.106 Uiso 1 1 calc GR . . . .
H16B H 0.283777 0.524139 0.301200 0.106 Uiso 1 1 calc GR . . . .
H16C H 0.321803 0.373059 0.323939 0.106 Uiso 1 1 calc GR . . . .
C14 C 0.2625(4) 0.6363(9) 0.1413(5) 0.054(2) Uani 1 1 d . . . . .
H14A H 0.278912 0.684100 0.118390 0.082 Uiso 1 1 calc GR . . . .
H14B H 0.248103 0.713018 0.157721 0.082 Uiso 1 1 calc GR . . . .
H14C H 0.227632 0.571306 0.099088 0.082 Uiso 1 1 calc GR . . . .
C1A C 0.5412(17) 0.172(5) 0.098(3) 0.043(4) Uani 0.35(4) 1 d . U P A 2
H1AA H 0.535112 0.258768 0.064965 0.065 Uiso 0.35(4) 1 calc GR . P A 2
H1AB H 0.540795 0.080813 0.072085 0.065 Uiso 0.35(4) 1 calc GR . P A 2
H1AC H 0.581143 0.180925 0.154571 0.065 Uiso 0.35(4) 1 calc GR . P A 2
C3 C 0.4007(3) 0.1323(9) -0.0046(4) 0.0484(19) Uani 1 1 d . . . . .
H3A H 0.371643 0.113968 0.003839 0.073 Uiso 1 1 calc GR . . . .
H3B H 0.401403 0.045541 -0.031719 0.073 Uiso 1 1 calc GR . . . .
H3C H 0.387395 0.220574 -0.039809 0.073 Uiso 1 1 calc GR . . . .
C9 C 0.3341(3) 0.0622(9) 0.1033(4) 0.0471(18) Uani 1 1 d . . . . .
H9 H 0.359773 0.003631 0.099711 0.057 Uiso 1 1 calc R . . . .
C10 C 0.2732(4) 0.0190(10) 0.0580(5) 0.0511(19) Uani 1 1 d . . . . .
H10 H 0.256591 -0.066063 0.022775 0.061 Uiso 1 1 calc R . . . .
C15 C 0.3919(4) 0.6444(10) 0.3138(6) 0.071(3) Uani 1 1 d . . . . .
H15A H 0.421937 0.588416 0.365642 0.107 Uiso 1 1 calc GR . . . .
H15B H 0.377188 0.730916 0.324396 0.107 Uiso 1 1 calc GR . . . .
H15C H 0.411932 0.678455 0.293168 0.107 Uiso 1 1 calc GR . . . .
C6 C 0.4045(4) 0.6414(9) 0.0175(4) 0.050(2) Uani 1 1 d . . . . .
H6 H 0.395749 0.687260 -0.029151 0.060 Uiso 1 1 calc R . . . .
C7 C 0.3846(4) 0.7064(8) 0.0536(5) 0.0515(19) Uani 1 1 d . . . . .
H7 H 0.362276 0.797770 0.033084 0.062 Uiso 1 1 calc R . . . .
C2 C 0.5071(4) -0.0074(9) 0.1638(6) 0.077(3) Uani 1 1 d . U . . .
H2A H 0.549498 0.007072 0.216922 0.115 Uiso 1 1 calc GR . . . .
H2B H 0.506242 -0.091977 0.134134 0.115 Uiso 1 1 calc GR . . . .
H2C H 0.479306 -0.027545 0.174215 0.115 Uiso 1 1 calc GR . . . .
C11 C 0.2368(3) 0.1047(10) 0.0659(5) 0.054(2) Uani 1 1 d . . . . .
H11 H 0.194987 0.076631 0.036455 0.064 Uiso 1 1 calc R . . . .
C1B C 0.5307(9) 0.217(3) 0.0708(15) 0.043(4) Uani 0.65(4) 1 d . U P A 1
H1BA H 0.512391 0.304587 0.033899 0.065 Uiso 0.65(4) 1 calc GR . P A 1
H1BB H 0.531503 0.133252 0.042405 0.065 Uiso 0.65(4) 1 calc GR . P A 1
H1BC H 0.573112 0.241044 0.121713 0.065 Uiso 0.65(4) 1 calc GR . P A 1

loop_
_atom_site_aniso_label
_atom_site_aniso_U_11
_atom_site_aniso_U_22
_atom_site_aniso_U_33
_atom_site_aniso_U_23
_atom_site_aniso_U_13
_atom_site_aniso_U_12
Mn1 0.0351(6) 0.0484(7) 0.0420(7) 0.0014(5) 0.0248(6) -0.0023(5)
Si1 0.0240(9) 0.0499(12) 0.0502(12) -0.0261(10) 0.0210(9) -0.0055(8)
Si2 0.0389(11) 0.0510(12) 0.0322(10) 0.0012(9) 0.0205(9) -0.0025(9)
N1 0.017(2) 0.037(3) 0.025(3) -0.010(2) 0.012(2) -0.003(2)
N4 0.028(3) 0.039(3) 0.035(3) 0.003(2) 0.019(3) 0.000(2)
N2 0.026(2) 0.029(3) 0.027(2) -0.003(2) 0.018(2) -0.002(2)
N3 0.024(3) 0.045(3) 0.033(3) 0.005(2) 0.019(2) 0.000(2)
C4 0.021(3) 0.037(4) 0.022(3) -0.007(3) 0.013(3) -0.011(3)
C13 0.028(3) 0.041(4) 0.027(3) 0.008(3) 0.018(3) 0.000(3)
C5 0.044(4) 0.059(5) 0.035(4) -0.011(3) 0.031(3) -0.017(3)
C12 0.026(3) 0.057(4) 0.043(4) 0.002(3) 0.023(3) -0.001(3)
C8 0.038(4) 0.038(4) 0.037(4) -0.005(3) 0.022(3) 0.000(3)
C16 0.077(6) 0.101(7) 0.059(5) 0.020(5) 0.056(5) 0.020(5)
C14 0.062(5) 0.054(5) 0.049(4) 0.002(4) 0.037(4) 0.014(4)
C1A 0.038(6) 0.059(9) 0.048(9) -0.011(7) 0.035(7) 0.001(6)
C3 0.031(4) 0.071(5) 0.039(4) -0.021(4) 0.022(3) -0.012(3)
C9 0.049(4) 0.057(5) 0.046(4) -0.003(4) 0.036(4) -0.004(4)
C10 0.045(4) 0.061(5) 0.043(4) -0.010(4) 0.027(4) -0.017(4)
C15 0.051(5) 0.071(6) 0.057(5) -0.022(5) 0.021(4) -0.012(4)
C6 0.055(5) 0.050(5) 0.034(4) 0.006(3) 0.024(4) -0.012(4)
C7 0.051(4) 0.031(4) 0.053(5) 0.005(3) 0.026(4) -0.002(3)
C2 0.052(5) 0.044(5) 0.071(6) -0.015(4) 0.014(4) 0.010(4)
C11 0.031(4) 0.073(6) 0.048(4) -0.007(4) 0.023(4) -0.019(4)
C1B 0.038(6) 0.059(9) 0.048(9) -0.011(7) 0.035(7) 0.001(6)

loop_
_atom_type_symbol
_atom_type_description
_atom_type_scat_dispersion_real
_atom_type_scat_dispersion_imag
_atom_type_scat_source
C C 0.0033 0.0016 'International Tables Vol C Tables 4.2.6.8 and 6.1.1.4'
H H 0.0000 0.0000 'International Tables Vol C Tables 4.2.6.8 and 6.1.1.4'
Mn Mn 0.3368 0.7283 'International Tables Vol C Tables 4.2.6.8 and 6.1.1.4'
N N 0.0061 0.0033 'International Tables Vol C Tables 4.2.6.8 and 6.1.1.4'
Si Si 0.0817 0.0704 'International Tables Vol C Tables 4.2.6.8 and 6.1.1.4'

loop_
_geom_angle_atom_site_label_1
_geom_angle_atom_site_label_2
_geom_angle_atom_site_label_3
_geom_angle
_geom_angle_site_symmetry_1
_geom_angle_site_symmetry_3
N1 Mn1 Mn1 54.93(14) 2_655 2_655
N1 Mn1 N4 116.24(19) 2_655 .
N1 Mn1 N2 117.71(19) 2_655 .
N1 Mn1 N3 127.2(2) 2_655 .
N1 Mn1 C13 129.79(19) 2_655 .
N4 Mn1 Mn1 164.32(15) . 2_655
N4 Mn1 C13 31.3(2) . .
N2 Mn1 Mn1 75.14(13) . 2_655
N2 Mn1 N4 101.86(19) . .
N2 Mn1 N3 113.27(19) . .
N2 Mn1 C13 108.63(19) . .
N3 Mn1 Mn1 132.33(15) . 2_655
N3 Mn1 N4 63.2(2) . .
N3 Mn1 C13 32.0(2) . .
C13 Mn1 Mn1 164.36(15) . 2_655
N1 Si1 C1A 115.8(12) . .
N1 Si1 C3 111.4(3) . .
N1 Si1 C2 106.1(4) . .
N1 Si1 C1B 111.8(6) . .
C1A Si1 C3 115.6(13) . .
C1A Si1 C2 97.4(16) . .
C3 Si1 C1B 104.2(7) . .
C2 Si1 C3 109.0(4) . .
C2 Si1 C1B 114.4(9) . .
N4 Si2 C16 112.8(4) . .
N4 Si2 C14 111.9(3) . .
N4 Si2 C15 106.3(4) . .
C16 Si2 C14 107.2(4) . .
C15 Si2 C16 109.1(5) . .
C15 Si2 C14 109.5(4) . .
Si1 N1 Mn1 114.7(2) . 2_655
C4 N1 Mn1 112.0(4) . 2_655
C4 N1 Si1 122.1(4) . .
Si2 N4 Mn1 141.4(3) . .
C13 N4 Mn1 90.2(4) . .
C13 N4 Si2 127.9(5) . .
C4 N2 Mn1 103.2(4) . .
C4 N2 C8 121.3(5) . .
C8 N2 Mn1 132.9(4) . .
C13 N3 Mn1 92.8(4) . .
C9 N3 Mn1 146.7(5) . .
C9 N3 C13 120.0(6) . .
N1 C4 C5 127.3(6) . .
N2 C4 N1 115.5(5) . .
N2 C4 C5 117.2(6) . .
N4 C13 Mn1 58.6(3) . .
N4 C13 N3 113.4(5) . .
N4 C13 C12 128.1(6) . .
N3 C13 Mn1 55.1(3) . .
N3 C13 C12 118.5(6) . .
C12 C13 Mn1 171.9(5) . .
C6 C5 C4 120.5(7) . .
C11 C12 C13 120.5(7) . .
N2 C8 C7 123.0(7) . .
N3 C9 C10 122.5(7) . .
C9 C10 C11 117.7(7) . .
C7 C6 C5 120.3(7) . .
C6 C7 C8 117.8(7) . .
C12 C11 C10 120.7(7) . .

loop_
_geom_bond_atom_site_label_1
_geom_bond_atom_site_label_2
_geom_bond_distance
_geom_bond_site_symmetry_2
Mn1 Mn1 3.138(2) 2_655
Mn1 N1 2.094(5) 2_655
Mn1 N4 2.212(5) .
Mn1 N2 2.106(5) .
Mn1 N3 2.129(5) .
Mn1 C13 2.592(6) .
Si1 N1 1.738(5) .
Si1 C1A 1.76(3) .
Si1 C3 1.884(7) .
Si1 C2 1.866(9) .
Si1 C1B 1.95(2) .
Si2 N4 1.712(6) .
Si2 C16 1.875(9) .
Si2 C14 1.878(8) .
Si2 C15 1.856(8) .
N1 C4 1.366(8) .
N4 C13 1.345(8) .
N2 C4 1.346(8) .
N2 C8 1.347(8) .
N3 C13 1.377(8) .
N3 C9 1.348(9) .
C4 C5 1.429(9) .
C13 C12 1.416(9) .
C5 C6 1.383(11) .
C12 C11 1.348(11) .
C8 C7 1.378(10) .
C9 C10 1.382(10) .
C10 C11 1.396(12) .
C6 C7 1.361(11) .
